data_7160302
loop_
_publ_author_name
'Zhang, Enfu'
'Ma, Da'
'Zhu, Chenghao'

_publ_section_title
;
 Glyoxylic Acid Monohydrate Promoted Reductive Addition of Sodium
 Sulfinates to Pillar[4]arene[1]quinone
;
_journal_name_full 'Organic &amp; Biomolecular Chemistry'
_journal_paper_doi 10.1039/D4OB01908C
_journal_year 2025
_chemical_formula_moiety 'C55 H54 O12 S'
_chemical_formula_sum 'C55 H54 O12 S'
_chemical_formula_weight 939.04
_space_group_crystal_system monoclinic
_space_group_IT_number 14
_space_group_name_Hall '-P 2ybc'
_space_group_name_H-M_alt 'P 1 21/c 1'
_atom_sites_solution_hydrogens mixed
_audit_creation_date 2024-09-03
_audit_creation_method
;
Olex2 1.2-beta
(compiled 2015.09.30 svn.r3233 for OlexSys, GUI svn.r5103)
;
_audit_update_record
;
2024-11-25 deposited with the CCDC.	2024-12-16 downloaded from the CCDC.
;
_cell_angle_alpha 90
_cell_angle_beta 94.361(2)
_cell_angle_gamma 90
_cell_formula_units_Z 4
_cell_length_a 25.9910(19)
_cell_length_b 14.3060(11)
_cell_length_c 14.7845(11)
_cell_measurement_reflns_used 9888
_cell_measurement_temperature 170(2)
_cell_measurement_theta_max 57.00
_cell_measurement_theta_min 4.21
_cell_volume 5481.4(7)
_computing_molecular_graphics 'Olex2 (Dolomanov et al., 2009)'
_computing_publication_material 'Olex2 (Dolomanov et al., 2009)'
_computing_structure_refinement 'ShelXL (Sheldrick, 2015)'
_computing_structure_solution 'ShelXT (Sheldrick, 2015)'
_diffrn_ambient_temperature 170.0
_diffrn_measured_fraction_theta_full 0.987
_diffrn_measured_fraction_theta_max 0.987
_diffrn_measurement_device_type 'Bruker APEX-II CCD'
_diffrn_measurement_method '\f and \w scans'
_diffrn_radiation_type GaK\a
_diffrn_radiation_wavelength 1.34139
_diffrn_reflns_av_R_equivalents 0.0327
_diffrn_reflns_av_unetI/netI 0.0269
_diffrn_reflns_Laue_measured_fraction_full 0.987
_diffrn_reflns_Laue_measured_fraction_max 0.987
_diffrn_reflns_limit_h_max 30
_diffrn_reflns_limit_h_min -30
_diffrn_reflns_limit_k_max 16
_diffrn_reflns_limit_k_min -17
_diffrn_reflns_limit_l_max 17
_diffrn_reflns_limit_l_min -17
_diffrn_reflns_number 75666
_diffrn_reflns_point_group_measured_fraction_full 0.987
_diffrn_reflns_point_group_measured_fraction_max 0.987
_diffrn_reflns_theta_full 52.981
_diffrn_reflns_theta_max 52.981
_diffrn_reflns_theta_min 3.956
_exptl_absorpt_coefficient_mu 0.641
_exptl_absorpt_correction_T_max 0.7516
_exptl_absorpt_correction_T_min 0.6605
_exptl_absorpt_correction_type multi-scan
_exptl_absorpt_process_details
;
SADABS-2016/2 (Bruker,2016/2) was used for absorption correction.
wR2(int) was 0.1119 before and 0.0448 after correction.
The Ratio of minimum to maximum transmission is 0.8788.
The \l/2 correction factor is Not present.
;
_exptl_crystal_colour yellow
_exptl_crystal_colour_primary yellow
_exptl_crystal_density_diffrn 1.138
_exptl_crystal_description polyhedral
_exptl_crystal_F_000 1984
_exptl_crystal_size_max 0.12
_exptl_crystal_size_mid 0.12
_exptl_crystal_size_min 0.12
_refine_diff_density_max 0.244
_refine_diff_density_min -0.453
_refine_diff_density_rms 0.035
_refine_ls_extinction_method none
_refine_ls_goodness_of_fit_ref 1.028
_refine_ls_hydrogen_treatment mixed
_refine_ls_matrix_type full
_refine_ls_number_parameters 625
_refine_ls_number_reflns 9553
_refine_ls_number_restraints 0
_refine_ls_restrained_S_all 1.028
_refine_ls_R_factor_all 0.0431
_refine_ls_R_factor_gt 0.0391
_refine_ls_shift/su_max 0.001
_refine_ls_shift/su_mean 0.000
_refine_ls_structure_factor_coef Fsqd
_refine_ls_weighting_details 'w=1/[\s^2^(Fo^2^)+(0.0538P)^2^+2.1962P] where P=(Fo^2^+2Fc^2^)/3'
_refine_ls_weighting_scheme calc
_refine_ls_wR_factor_gt 0.1071
_refine_ls_wR_factor_ref 0.1099
_reflns_Friedel_coverage 0.000
_reflns_number_gt 8531
_reflns_number_total 9553
_reflns_threshold_expression 'I > 2\s(I)'
_cod_data_source_file d4ob01908c2.cif
_cod_data_source_block platon_sq
_cod_database_code 7160302
_shelx_space_group_comment
;
The symmetry employed for this shelxl refinement is uniquely defined
by the following loop, which should always be used as a source of
symmetry information in preference to the above space-group names.
They are only intended as comments.
;
_shelx_estimated_absorpt_t_max 0.927
_shelx_estimated_absorpt_t_min 0.927
_olex2_refinement_description
;
1. Fixed Uiso
 At 1.2 times of:
  All C(H) groups, All C(H,H) groups
 At 1.5 times of:
  All C(H,H,H) groups
2.a Secondary CH2 refined with riding coordinates:
 C7(H7A,H7B), C14(H14A,H14B), C21(H21A,H21B), C28(H28A,H28B), C35(H35A,H35B)
2.b Aromatic/amide H refined with riding coordinates:
 C2(H2A), C5(H5), C9(H9), C12(H12), C16(H16), C19(H19), C23(H23), C26(H26),
 C30(H30), C33(H33), C37(H37), C38(H38), C40(H40), C41(H41), C43(H43), C44(H44),
  C45(H45), C46(H46), C47(H47)
2.c Idealised Me refined as rotating group:
 C48(H48A,H48B,H48C), C49(H49A,H49B,H49C), C50(H50A,H50B,H50C), C51(H51A,H51B,
 H51C), C52(H52A,H52B,H52C), C53(H53A,H53B,H53C), C54(H54A,H54B,H54C), C55(H55A,
 H55B,H55C)
;
_shelx_shelxl_version_number 2019/2
_olex2_submission_special_instructions 'No special instructions were received'

loop_
_space_group_symop_operation_xyz
'x, y, z'
'-x, y+1/2, -z+1/2'
'-x, -y, -z'
'x, -y-1/2, z-1/2'

loop_
_atom_site_label
_atom_site_type_symbol
_atom_site_fract_x
_atom_site_fract_y
_atom_site_fract_z
_atom_site_U_iso_or_equiv
_atom_site_adp_type
_atom_site_occupancy
_atom_site_site_symmetry_order
_atom_site_calc_flag
_atom_site_refinement_flags_posn
_atom_site_refinement_flags_adp
_atom_site_refinement_flags_occupancy
_atom_site_disorder_assembly
_atom_site_disorder_group
S1 S 0.62948(2) 0.56928(3) 0.69188(3) 0.03578(10) Uani 1 1 d . . . . .
O1 O 0.66961(4) 0.56552(7) 0.61575(7) 0.0341(2) Uani 1 1 d . . . . .
O2 O 0.60939(5) 0.66313(9) 0.26101(8) 0.0484(3) Uani 1 1 d . . . . .
H2 H 0.6122(9) 0.7228(18) 0.2523(16) 0.074(7) Uiso 1 1 d . . . . .
O3 O 0.62402(5) 0.31414(8) 0.39918(8) 0.0443(3) Uani 1 1 d . . . . .
O4 O 0.71001(4) 0.40176(8) 0.07919(8) 0.0417(3) Uani 1 1 d . . . . .
O5 O 0.79840(5) 0.16827(8) 0.32497(8) 0.0447(3) Uani 1 1 d . . . . .
O6 O 0.89753(5) 0.45148(10) 0.15275(9) 0.0544(3) Uani 1 1 d . . . . .
O7 O 0.94329(5) 0.33804(8) 0.48936(8) 0.0441(3) Uani 1 1 d . . . . .
O8 O 0.92795(5) 0.70821(8) 0.38130(8) 0.0447(3) Uani 1 1 d . . . . .
O9 O 0.85144(5) 0.58539(10) 0.68284(9) 0.0570(3) Uani 1 1 d . . . . .
O10 O 0.75767(5) 0.83909(8) 0.44162(8) 0.0477(3) Uani 1 1 d . . . . .
O11 O 0.59992(5) 0.65355(8) 0.68172(8) 0.0443(3) Uani 1 1 d . . . . .
O12 O 0.66055(5) 0.55234(9) 0.77349(8) 0.0506(3) Uani 1 1 d . . . . .
C1 C 0.65337(5) 0.59327(10) 0.52533(10) 0.0301(3) Uani 1 1 d . . . . .
C2 C 0.63006(5) 0.52759(10) 0.46758(10) 0.0302(3) Uani 1 1 d . . . . .
H2A H 0.624116 0.466245 0.489093 0.036 Uiso 1 1 calc R . . . .
C3 C 0.61516(5) 0.55065(10) 0.37791(10) 0.0310(3) Uani 1 1 d . . . . .
C4 C 0.62486(6) 0.64143(11) 0.34908(11) 0.0352(3) Uani 1 1 d . . . . .
C5 C 0.64959(6) 0.70597(11) 0.40802(11) 0.0366(3) Uani 1 1 d . . . . .
H5 H 0.656257 0.767038 0.386555 0.044 Uiso 1 1 calc R . . . .
C6 C 0.66473(6) 0.68321(10) 0.49746(11) 0.0328(3) Uani 1 1 d . . . . .
C7 C 0.59010(6) 0.47833(11) 0.31378(11) 0.0348(3) Uani 1 1 d . . . . .
H7A H 0.566038 0.439692 0.346712 0.042 Uiso 1 1 calc R . . . .
H7B H 0.569853 0.510457 0.263555 0.042 Uiso 1 1 calc R . . . .
C8 C 0.64716(6) 0.33472(11) 0.32090(10) 0.0339(3) Uani 1 1 d . . . . .
C9 C 0.68490(6) 0.27945(10) 0.28605(10) 0.0338(3) Uani 1 1 d . . . . .
H9 H 0.696834 0.225271 0.318358 0.041 Uiso 1 1 calc R . . . .
C10 C 0.70555(6) 0.30194(10) 0.20473(10) 0.0322(3) Uani 1 1 d . . . . .
C11 C 0.68819(6) 0.38297(10) 0.15929(10) 0.0332(3) Uani 1 1 d . . . . .
C12 C 0.65089(6) 0.43891(10) 0.19471(11) 0.0338(3) Uani 1 1 d . . . . .
H12 H 0.639612 0.494016 0.163278 0.041 Uiso 1 1 calc R . . . .
C13 C 0.62987(6) 0.41568(10) 0.27505(11) 0.0328(3) Uani 1 1 d . . . . .
C14 C 0.74683(6) 0.24104(11) 0.16797(11) 0.0365(3) Uani 1 1 d . . . . .
H14A H 0.743626 0.243350 0.100853 0.044 Uiso 1 1 calc R . . . .
H14B H 0.741801 0.175445 0.186721 0.044 Uiso 1 1 calc R . . . .
C15 C 0.82532(6) 0.23564(10) 0.28102(10) 0.0340(3) Uani 1 1 d . . . . .
C16 C 0.87433(6) 0.26571(11) 0.31154(11) 0.0350(3) Uani 1 1 d . . . . .
H16 H 0.891419 0.236857 0.363346 0.042 Uiso 1 1 calc R . . . .
C17 C 0.89895(6) 0.33705(11) 0.26805(10) 0.0338(3) Uani 1 1 d . . . . .
C18 C 0.87278(6) 0.37845(11) 0.19263(11) 0.0368(3) Uani 1 1 d . . . . .
C19 C 0.82481(6) 0.34527(12) 0.15975(11) 0.0378(4) Uani 1 1 d . . . . .
H19 H 0.808301 0.372430 0.106551 0.045 Uiso 1 1 calc R . . . .
C20 C 0.80039(6) 0.27349(10) 0.20257(10) 0.0330(3) Uani 1 1 d . . . . .
C21 C 0.95095(6) 0.37348(11) 0.30650(11) 0.0381(4) Uani 1 1 d . . . . .
H21A H 0.970946 0.321805 0.336652 0.046 Uiso 1 1 calc R . . . .
H21B H 0.970605 0.397333 0.256546 0.046 Uiso 1 1 calc R . . . .
C22 C 0.93889(6) 0.43111(11) 0.46526(11) 0.0348(3) Uani 1 1 d . . . . .
C23 C 0.93075(6) 0.50289(11) 0.52560(11) 0.0354(3) Uani 1 1 d . . . . .
H23 H 0.927912 0.488578 0.587768 0.042 Uiso 1 1 calc R . . . .
C24 C 0.92665(6) 0.59550(11) 0.49694(10) 0.0344(3) Uani 1 1 d . . . . .
C25 C 0.93157(6) 0.61498(11) 0.40554(11) 0.0352(3) Uani 1 1 d . . . . .
C26 C 0.94045(6) 0.54369(11) 0.34544(11) 0.0356(3) Uani 1 1 d . . . . .
H26 H 0.944145 0.558280 0.283579 0.043 Uiso 1 1 calc R . . . .
C27 C 0.94410(5) 0.45074(11) 0.37391(11) 0.0344(3) Uani 1 1 d . . . . .
C28 C 0.91645(6) 0.67288(12) 0.56300(11) 0.0386(4) Uani 1 1 d . . . . .
H28A H 0.935158 0.729872 0.546325 0.046 Uiso 1 1 calc R . . . .
H28B H 0.929986 0.654036 0.624714 0.046 Uiso 1 1 calc R . . . .
C29 C 0.82843(6) 0.64952(12) 0.62265(11) 0.0397(4) Uani 1 1 d . . . . .
C30 C 0.77623(6) 0.67038(12) 0.62263(11) 0.0408(4) Uani 1 1 d . . . . .
H30 H 0.756248 0.640265 0.665261 0.049 Uiso 1 1 calc R . . . .
C31 C 0.75247(6) 0.73392(11) 0.56217(10) 0.0356(3) Uani 1 1 d . . . . .
C32 C 0.78321(6) 0.77817(11) 0.50152(10) 0.0358(3) Uani 1 1 d . . . . .
C33 C 0.83583(6) 0.76010(11) 0.50362(10) 0.0361(3) Uani 1 1 d . . . . .
H33 H 0.856199 0.792649 0.463196 0.043 Uiso 1 1 calc R . . . .
C34 C 0.85939(6) 0.69512(11) 0.56387(10) 0.0350(3) Uani 1 1 d . . . . .
C35 C 0.69478(6) 0.75184(11) 0.55941(11) 0.0388(4) Uani 1 1 d . . . . .
H35A H 0.683230 0.746433 0.621482 0.047 Uiso 1 1 calc R . . . .
H35B H 0.687486 0.816315 0.537767 0.047 Uiso 1 1 calc R . . . .
C36 C 0.58918(6) 0.47334(11) 0.66548(10) 0.0334(3) Uani 1 1 d . . . . .
C37 C 0.54101(6) 0.48501(11) 0.62030(11) 0.0387(4) Uani 1 1 d . . . . .
H37 H 0.527925 0.545879 0.607027 0.046 Uiso 1 1 calc R . . . .
C38 C 0.51219(6) 0.40680(12) 0.59473(12) 0.0406(4) Uani 1 1 d . . . . .
H38 H 0.479218 0.414638 0.563267 0.049 Uiso 1 1 calc R . . . .
C39 C 0.53034(6) 0.31683(11) 0.61401(11) 0.0348(3) Uani 1 1 d . . . . .
C40 C 0.57892(6) 0.30737(11) 0.66066(12) 0.0412(4) Uani 1 1 d . . . . .
H40 H 0.591916 0.246725 0.675289 0.049 Uiso 1 1 calc R . . . .
C41 C 0.60821(6) 0.38471(11) 0.68573(12) 0.0414(4) Uani 1 1 d . . . . .
H41 H 0.641327 0.377295 0.716776 0.050 Uiso 1 1 calc R . . . .
C42 C 0.50007(6) 0.23218(12) 0.58538(11) 0.0390(4) Uani 1 1 d . . . . .
C43 C 0.49854(8) 0.15522(13) 0.64235(14) 0.0530(5) Uani 1 1 d . . . . .
H43 H 0.516007 0.157661 0.701123 0.064 Uiso 1 1 calc R . . . .
C44 C 0.47193(9) 0.07488(15) 0.61484(16) 0.0639(6) Uani 1 1 d . . . . .
H44 H 0.471086 0.022914 0.654706 0.077 Uiso 1 1 calc R . . . .
C45 C 0.44672(8) 0.07061(15) 0.52951(17) 0.0646(6) Uani 1 1 d . . . . .
H45 H 0.429040 0.015195 0.510014 0.078 Uiso 1 1 calc R . . . .
C46 C 0.44715(8) 0.14617(16) 0.47290(17) 0.0669(6) Uani 1 1 d . . . . .
H46 H 0.429265 0.143369 0.414486 0.080 Uiso 1 1 calc R . . . .
C47 C 0.47364(7) 0.22720(14) 0.50036(14) 0.0539(5) Uani 1 1 d . . . . .
H47 H 0.473618 0.279395 0.460628 0.065 Uiso 1 1 calc R . . . .
C48 C 0.63828(11) 0.22979(16) 0.44410(15) 0.0747(7) Uani 1 1 d . . . . .
H48A H 0.630900 0.177033 0.402870 0.112 Uiso 1 1 calc GR . . . .
H48B H 0.618588 0.222725 0.497641 0.112 Uiso 1 1 calc GR . . . .
H48C H 0.675248 0.231136 0.462954 0.112 Uiso 1 1 calc GR . . . .
C49 C 0.70229(9) 0.49207(14) 0.04263(16) 0.0633(6) Uani 1 1 d . . . . .
H49A H 0.666046 0.499454 0.020278 0.095 Uiso 1 1 calc GR . . . .
H49B H 0.724344 0.500813 -0.007597 0.095 Uiso 1 1 calc GR . . . .
H49C H 0.711112 0.538763 0.089782 0.095 Uiso 1 1 calc GR . . . .
C50 C 0.81279(10) 0.15386(19) 0.41707(15) 0.0743(7) Uani 1 1 d . . . . .
H50A H 0.845949 0.121007 0.423524 0.111 Uiso 1 1 calc GR . . . .
H50B H 0.786430 0.116169 0.444028 0.111 Uiso 1 1 calc GR . . . .
H50C H 0.816058 0.214317 0.448146 0.111 Uiso 1 1 calc GR . . . .
C51 C 0.86561(8) 0.52094(14) 0.10929(14) 0.0554(5) Uani 1 1 d . . . . .
H51A H 0.849478 0.496081 0.052214 0.083 Uiso 1 1 calc GR . . . .
H51B H 0.886518 0.575745 0.096651 0.083 Uiso 1 1 calc GR . . . .
H51C H 0.838743 0.539042 0.148935 0.083 Uiso 1 1 calc GR . . . .
C52 C 0.93437(8) 0.31359(13) 0.58003(13) 0.0528(5) Uani 1 1 d . . . . .
H52A H 0.959125 0.346498 0.622039 0.079 Uiso 1 1 calc GR . . . .
H52B H 0.938664 0.245980 0.588160 0.079 Uiso 1 1 calc GR . . . .
H52C H 0.899191 0.331440 0.592413 0.079 Uiso 1 1 calc GR . . . .
C53 C 0.92391(10) 0.72983(14) 0.28761(13) 0.0610(5) Uani 1 1 d . . . . .
H53A H 0.956185 0.713291 0.261317 0.091 Uiso 1 1 calc GR . . . .
H53B H 0.917367 0.796877 0.279475 0.091 Uiso 1 1 calc GR . . . .
H53C H 0.895374 0.694280 0.257172 0.091 Uiso 1 1 calc GR . . . .
C54 C 0.82718(9) 0.49609(14) 0.68308(16) 0.0633(6) Uani 1 1 d . . . . .
H54A H 0.792809 0.502385 0.705448 0.095 Uiso 1 1 calc GR . . . .
H54B H 0.848073 0.453524 0.722701 0.095 Uiso 1 1 calc GR . . . .
H54C H 0.823968 0.470927 0.621256 0.095 Uiso 1 1 calc GR . . . .
C55 C 0.78526(8) 0.87635(15) 0.37106(13) 0.0558(5) Uani 1 1 d . . . . .
H55A H 0.814195 0.913974 0.397177 0.084 Uiso 1 1 calc GR . . . .
H55B H 0.762240 0.915743 0.331753 0.084 Uiso 1 1 calc GR . . . .
H55C H 0.798450 0.825137 0.335360 0.084 Uiso 1 1 calc GR . . . .

loop_
_atom_site_aniso_label
_atom_site_aniso_U_11
_atom_site_aniso_U_22
_atom_site_aniso_U_33
_atom_site_aniso_U_23
_atom_site_aniso_U_13
_atom_site_aniso_U_12
S1 0.0382(2) 0.0368(2) 0.0327(2) -0.00186(15) 0.00475(16) -0.00170(15)
O1 0.0313(5) 0.0361(5) 0.0349(6) -0.0008(4) 0.0030(4) -0.0007(4)
O2 0.0657(8) 0.0388(7) 0.0393(7) 0.0050(5) -0.0046(6) -0.0004(6)
O3 0.0529(7) 0.0413(6) 0.0392(6) 0.0014(5) 0.0074(5) 0.0076(5)
O4 0.0467(6) 0.0332(6) 0.0463(7) 0.0009(5) 0.0099(5) 0.0039(5)
O5 0.0496(7) 0.0387(6) 0.0445(7) 0.0053(5) -0.0040(5) -0.0093(5)
O6 0.0412(7) 0.0672(8) 0.0549(8) 0.0261(6) 0.0051(6) -0.0025(6)
O7 0.0473(7) 0.0399(6) 0.0447(7) 0.0107(5) 0.0002(5) -0.0033(5)
O8 0.0579(7) 0.0388(6) 0.0380(6) 0.0094(5) 0.0079(5) 0.0010(5)
O9 0.0544(8) 0.0612(8) 0.0537(8) 0.0239(6) -0.0064(6) -0.0141(6)
O10 0.0504(7) 0.0476(7) 0.0469(7) 0.0106(5) 0.0162(6) 0.0098(5)
O11 0.0495(7) 0.0373(6) 0.0477(7) -0.0060(5) 0.0131(5) 0.0026(5)
O12 0.0569(8) 0.0590(8) 0.0346(6) 0.0005(5) -0.0045(5) -0.0097(6)
C1 0.0276(7) 0.0318(7) 0.0315(8) -0.0011(6) 0.0056(6) 0.0021(6)
C2 0.0260(7) 0.0267(7) 0.0384(8) -0.0014(6) 0.0053(6) 0.0010(6)
C3 0.0256(7) 0.0302(7) 0.0376(8) -0.0044(6) 0.0042(6) 0.0031(6)
C4 0.0361(8) 0.0342(8) 0.0354(8) 0.0005(6) 0.0043(6) 0.0039(6)
C5 0.0409(9) 0.0276(7) 0.0420(9) 0.0013(6) 0.0084(7) -0.0005(6)
C6 0.0310(8) 0.0299(7) 0.0386(8) -0.0062(6) 0.0091(6) -0.0005(6)
C7 0.0289(7) 0.0347(8) 0.0400(9) -0.0054(6) -0.0008(6) 0.0017(6)
C8 0.0334(8) 0.0340(8) 0.0333(8) -0.0058(6) -0.0043(6) -0.0014(6)
C9 0.0331(8) 0.0296(7) 0.0372(8) -0.0051(6) -0.0081(6) 0.0014(6)
C10 0.0284(7) 0.0289(7) 0.0381(8) -0.0091(6) -0.0052(6) -0.0005(6)
C11 0.0315(8) 0.0307(7) 0.0371(8) -0.0064(6) 0.0000(6) -0.0027(6)
C12 0.0332(8) 0.0274(7) 0.0398(9) -0.0035(6) -0.0032(6) 0.0003(6)
C13 0.0278(7) 0.0309(7) 0.0384(8) -0.0088(6) -0.0051(6) -0.0008(6)
C14 0.0382(8) 0.0327(8) 0.0379(9) -0.0100(6) -0.0027(7) 0.0046(6)
C15 0.0376(8) 0.0289(7) 0.0354(8) -0.0036(6) 0.0031(6) 0.0039(6)
C16 0.0367(8) 0.0328(8) 0.0349(8) -0.0003(6) -0.0015(6) 0.0061(6)
C17 0.0311(8) 0.0364(8) 0.0344(8) -0.0037(6) 0.0048(6) 0.0070(6)
C18 0.0338(8) 0.0429(9) 0.0346(8) 0.0034(7) 0.0090(6) 0.0036(7)
C19 0.0372(8) 0.0474(9) 0.0289(8) 0.0004(7) 0.0027(6) 0.0082(7)
C20 0.0330(8) 0.0324(8) 0.0336(8) -0.0080(6) 0.0027(6) 0.0070(6)
C21 0.0288(8) 0.0432(9) 0.0424(9) 0.0037(7) 0.0044(7) 0.0043(7)
C22 0.0262(7) 0.0381(8) 0.0392(9) 0.0091(7) -0.0024(6) -0.0055(6)
C23 0.0291(7) 0.0454(9) 0.0310(8) 0.0072(7) -0.0020(6) -0.0071(6)
C24 0.0271(7) 0.0420(8) 0.0338(8) 0.0035(6) -0.0012(6) -0.0069(6)
C25 0.0313(8) 0.0379(8) 0.0363(8) 0.0076(6) 0.0008(6) -0.0029(6)
C26 0.0315(8) 0.0449(9) 0.0304(8) 0.0070(6) 0.0019(6) -0.0010(6)
C27 0.0238(7) 0.0415(8) 0.0376(8) 0.0041(7) -0.0002(6) -0.0019(6)
C28 0.0371(8) 0.0444(9) 0.0337(8) -0.0001(7) -0.0024(7) -0.0106(7)
C29 0.0443(9) 0.0433(9) 0.0305(8) 0.0026(7) -0.0025(7) -0.0124(7)
C30 0.0421(9) 0.0473(9) 0.0332(8) -0.0009(7) 0.0040(7) -0.0178(7)
C31 0.0411(8) 0.0340(8) 0.0321(8) -0.0102(6) 0.0054(7) -0.0096(6)
C32 0.0432(9) 0.0317(8) 0.0329(8) -0.0051(6) 0.0062(7) -0.0028(6)
C33 0.0435(9) 0.0346(8) 0.0308(8) -0.0034(6) 0.0079(7) -0.0077(7)
C34 0.0391(8) 0.0367(8) 0.0291(8) -0.0062(6) 0.0012(6) -0.0098(6)
C35 0.0438(9) 0.0335(8) 0.0404(9) -0.0094(7) 0.0109(7) -0.0066(7)
C36 0.0318(8) 0.0359(8) 0.0330(8) 0.0029(6) 0.0054(6) 0.0008(6)
C37 0.0310(8) 0.0378(8) 0.0475(10) 0.0038(7) 0.0049(7) 0.0073(6)
C38 0.0254(7) 0.0481(9) 0.0479(10) 0.0033(7) 0.0004(7) 0.0077(7)
C39 0.0283(7) 0.0416(8) 0.0348(8) 0.0036(6) 0.0046(6) 0.0020(6)
C40 0.0389(9) 0.0362(8) 0.0468(10) 0.0093(7) -0.0069(7) 0.0022(7)
C41 0.0351(8) 0.0407(9) 0.0466(10) 0.0084(7) -0.0086(7) 0.0006(7)
C42 0.0267(7) 0.0456(9) 0.0446(9) -0.0001(7) 0.0028(7) 0.0027(7)
C43 0.0549(11) 0.0521(11) 0.0514(11) 0.0046(8) 0.0003(9) -0.0121(9)
C44 0.0642(13) 0.0534(12) 0.0738(15) 0.0041(10) 0.0043(11) -0.0161(10)
C45 0.0483(11) 0.0551(12) 0.0889(16) -0.0122(11) -0.0047(11) -0.0094(9)
C46 0.0566(12) 0.0674(14) 0.0724(14) -0.0124(11) -0.0229(11) 0.0006(10)
C47 0.0480(10) 0.0538(11) 0.0571(12) 0.0014(9) -0.0148(9) 0.0035(8)
C48 0.114(2) 0.0642(13) 0.0488(12) 0.0184(10) 0.0258(12) 0.0325(13)
C49 0.0725(14) 0.0471(11) 0.0739(14) 0.0197(10) 0.0293(11) 0.0161(10)
C50 0.0740(15) 0.0904(17) 0.0560(13) 0.0306(12) -0.0109(11) -0.0349(13)
C51 0.0601(12) 0.0518(11) 0.0528(11) 0.0144(9) -0.0047(9) -0.0045(9)
C52 0.0567(11) 0.0495(10) 0.0527(11) 0.0192(8) 0.0074(9) -0.0052(9)
C53 0.0926(16) 0.0482(11) 0.0429(11) 0.0162(8) 0.0103(10) 0.0116(10)
C54 0.0651(13) 0.0477(11) 0.0797(15) 0.0152(10) 0.0222(11) -0.0030(9)
C55 0.0559(11) 0.0684(13) 0.0441(10) 0.0157(9) 0.0101(9) 0.0074(10)

loop_
_atom_type_symbol
_atom_type_description
_atom_type_scat_dispersion_real
_atom_type_scat_dispersion_imag
_atom_type_scat_source
C C 0.0150 0.0070 'International Tables Vol C Tables 4.2.6.8 and 6.1.1.4'
H H 0.0000 0.0000 'International Tables Vol C Tables 4.2.6.8 and 6.1.1.4'
O O 0.0410 0.0250 'International Tables Vol C Tables 4.2.6.8 and 6.1.1.4'
S S 0.2920 0.4250 'International Tables Vol C Tables 4.2.6.8 and 6.1.1.4'

loop_
_geom_angle_atom_site_label_1
_geom_angle_atom_site_label_2
_geom_angle_atom_site_label_3
_geom_angle
_geom_angle_site_symmetry_1
_geom_angle_site_symmetry_3
_geom_angle_publ_flag
O1 S1 C36 103.22(6) . . ?
O11 S1 O1 109.24(6) . . ?
O11 S1 C36 109.23(7) . . ?
O12 S1 O1 103.53(7) . . ?
O12 S1 O11 119.91(8) . . ?
O12 S1 C36 110.30(7) . . ?
C1 O1 S1 119.31(9) . . ?
C4 O2 H2 110.0(16) . . ?
C8 O3 C48 117.53(14) . . ?
C11 O4 C49 116.92(13) . . ?
C15 O5 C50 116.92(13) . . ?
C18 O6 C51 116.61(14) . . ?
C22 O7 C52 117.67(14) . . ?
C25 O8 C53 117.59(14) . . ?
C29 O9 C54 115.27(14) . . ?
C32 O10 C55 117.81(13) . . ?
C2 C1 O1 118.38(13) . . ?
C2 C1 C6 122.74(14) . . ?
C6 C1 O1 118.74(13) . . ?
C1 C2 H2A 119.8 . . ?
C1 C2 C3 120.36(14) . . ?
C3 C2 H2A 119.8 . . ?
C2 C3 C4 117.89(14) . . ?
C2 C3 C7 120.58(13) . . ?
C4 C3 C7 121.52(14) . . ?
O2 C4 C3 117.04(14) . . ?
O2 C4 C5 122.22(14) . . ?
C5 C4 C3 120.74(14) . . ?
C4 C5 H5 119.2 . . ?
C6 C5 C4 121.61(14) . . ?
C6 C5 H5 119.2 . . ?
C1 C6 C35 122.08(14) . . ?
C5 C6 C1 116.62(14) . . ?
C5 C6 C35 121.22(14) . . ?
C3 C7 H7A 109.3 . . ?
C3 C7 H7B 109.3 . . ?
H7A C7 H7B 108.0 . . ?
C13 C7 C3 111.55(12) . . ?
C13 C7 H7A 109.3 . . ?
C13 C7 H7B 109.3 . . ?
O3 C8 C9 123.79(14) . . ?
O3 C8 C13 116.10(14) . . ?
C9 C8 C13 120.10(15) . . ?
C8 C9 H9 119.4 . . ?
C8 C9 C10 121.23(14) . . ?
C10 C9 H9 119.4 . . ?
C9 C10 C11 118.41(14) . . ?
C9 C10 C14 120.49(14) . . ?
C11 C10 C14 121.08(15) . . ?
O4 C11 C10 115.86(13) . . ?
O4 C11 C12 123.77(14) . . ?
C12 C11 C10 120.37(15) . . ?
C11 C12 H12 119.4 . . ?
C13 C12 C11 121.11(14) . . ?
C13 C12 H12 119.4 . . ?
C8 C13 C7 120.70(15) . . ?
C12 C13 C7 120.50(14) . . ?
C12 C13 C8 118.77(14) . . ?
C10 C14 H14A 109.4 . . ?
C10 C14 H14B 109.4 . . ?
C10 C14 C20 111.07(12) . . ?
H14A C14 H14B 108.0 . . ?
C20 C14 H14A 109.4 . . ?
C20 C14 H14B 109.4 . . ?
O5 C15 C16 123.27(14) . . ?
O5 C15 C20 116.23(14) . . ?
C16 C15 C20 120.49(14) . . ?
C15 C16 H16 119.3 . . ?
C15 C16 C17 121.44(14) . . ?
C17 C16 H16 119.3 . . ?
C16 C17 C18 117.96(14) . . ?
C16 C17 C21 120.50(14) . . ?
C18 C17 C21 121.36(14) . . ?
O6 C18 C17 116.60(14) . . ?
O6 C18 C19 122.98(14) . . ?
C19 C18 C17 120.41(15) . . ?
C18 C19 H19 119.2 . . ?
C20 C19 C18 121.62(15) . . ?
C20 C19 H19 119.2 . . ?
C15 C20 C14 121.17(14) . . ?
C19 C20 C14 120.84(14) . . ?
C19 C20 C15 117.90(14) . . ?
C17 C21 H21A 109.5 . . ?
C17 C21 H21B 109.5 . . ?
H21A C21 H21B 108.1 . . ?
C27 C21 C17 110.64(12) . . ?
C27 C21 H21A 109.5 . . ?
C27 C21 H21B 109.5 . . ?
O7 C22 C23 124.16(14) . . ?
O7 C22 C27 115.56(14) . . ?
C23 C22 C27 120.27(14) . . ?
C22 C23 H23 119.3 . . ?
C22 C23 C24 121.37(14) . . ?
C24 C23 H23 119.3 . . ?
C23 C24 C25 118.31(15) . . ?
C23 C24 C28 120.85(14) . . ?
C25 C24 C28 120.84(14) . . ?
O8 C25 C24 115.75(14) . . ?
O8 C25 C26 123.79(14) . . ?
C26 C25 C24 120.46(14) . . ?
C25 C26 H26 119.4 . . ?
C25 C26 C27 121.29(14) . . ?
C27 C26 H26 119.4 . . ?
C22 C27 C21 121.13(14) . . ?
C26 C27 C21 120.50(14) . . ?
C26 C27 C22 118.30(15) . . ?
C24 C28 H28A 109.2 . . ?
C24 C28 H28B 109.2 . . ?
C24 C28 C34 112.21(12) . . ?
H28A C28 H28B 107.9 . . ?
C34 C28 H28A 109.2 . . ?
C34 C28 H28B 109.2 . . ?
O9 C29 C30 121.17(15) . . ?
O9 C29 C34 118.11(15) . . ?
C30 C29 C34 120.69(15) . . ?
C29 C30 H30 119.1 . . ?
C31 C30 C29 121.88(15) . . ?
C31 C30 H30 119.1 . . ?
C30 C31 C32 117.53(15) . . ?
C30 C31 C35 121.23(14) . . ?
C32 C31 C35 121.20(15) . . ?
O10 C32 C31 115.37(14) . . ?
O10 C32 C33 123.89(14) . . ?
C33 C32 C31 120.74(15) . . ?
C32 C33 H33 119.3 . . ?
C32 C33 C34 121.41(15) . . ?
C34 C33 H33 119.3 . . ?
C29 C34 C28 121.27(15) . . ?
C29 C34 C33 117.67(15) . . ?
C33 C34 C28 121.03(14) . . ?
C6 C35 C31 111.63(12) . . ?
C6 C35 H35A 109.3 . . ?
C6 C35 H35B 109.3 . . ?
C31 C35 H35A 109.3 . . ?
C31 C35 H35B 109.3 . . ?
H35A C35 H35B 108.0 . . ?
C37 C36 S1 121.11(12) . . ?
C37 C36 C41 120.65(15) . . ?
C41 C36 S1 118.10(12) . . ?
C36 C37 H37 120.5 . . ?
C38 C37 C36 119.07(14) . . ?
C38 C37 H37 120.5 . . ?
C37 C38 H38 119.2 . . ?
C37 C38 C39 121.56(14) . . ?
C39 C38 H38 119.2 . . ?
C38 C39 C40 118.00(15) . . ?
C38 C39 C42 122.02(14) . . ?
C40 C39 C42 119.98(14) . . ?
C39 C40 H40 119.5 . . ?
C41 C40 C39 120.98(15) . . ?
C41 C40 H40 119.5 . . ?
C36 C41 H41 120.1 . . ?
C40 C41 C36 119.73(14) . . ?
C40 C41 H41 120.1 . . ?
C43 C42 C39 120.77(15) . . ?
C47 C42 C39 120.93(16) . . ?
C47 C42 C43 118.28(17) . . ?
C42 C43 H43 119.5 . . ?
C44 C43 C42 121.07(19) . . ?
C44 C43 H43 119.5 . . ?
C43 C44 H44 120.1 . . ?
C45 C44 C43 119.8(2) . . ?
C45 C44 H44 120.1 . . ?
C44 C45 H45 120.0 . . ?
C46 C45 C44 119.98(19) . . ?
C46 C45 H45 120.0 . . ?
C45 C46 H46 119.8 . . ?
C45 C46 C47 120.4(2) . . ?
C47 C46 H46 119.8 . . ?
C42 C47 C46 120.42(19) . . ?
C42 C47 H47 119.8 . . ?
C46 C47 H47 119.8 . . ?
O3 C48 H48A 109.5 . . ?
O3 C48 H48B 109.5 . . ?
O3 C48 H48C 109.5 . . ?
H48A C48 H48B 109.5 . . ?
H48A C48 H48C 109.5 . . ?
H48B C48 H48C 109.5 . . ?
O4 C49 H49A 109.5 . . ?
O4 C49 H49B 109.5 . . ?
O4 C49 H49C 109.5 . . ?
H49A C49 H49B 109.5 . . ?
H49A C49 H49C 109.5 . . ?
H49B C49 H49C 109.5 . . ?
O5 C50 H50A 109.5 . . ?
O5 C50 H50B 109.5 . . ?
O5 C50 H50C 109.5 . . ?
H50A C50 H50B 109.5 . . ?
H50A C50 H50C 109.5 . . ?
H50B C50 H50C 109.5 . . ?
O6 C51 H51A 109.5 . . ?
O6 C51 H51B 109.5 . . ?
O6 C51 H51C 109.5 . . ?
H51A C51 H51B 109.5 . . ?
H51A C51 H51C 109.5 . . ?
H51B C51 H51C 109.5 . . ?
O7 C52 H52A 109.5 . . ?
O7 C52 H52B 109.5 . . ?
O7 C52 H52C 109.5 . . ?
H52A C52 H52B 109.5 . . ?
H52A C52 H52C 109.5 . . ?
H52B C52 H52C 109.5 . . ?
O8 C53 H53A 109.5 . . ?
O8 C53 H53B 109.5 . . ?
O8 C53 H53C 109.5 . . ?
H53A C53 H53B 109.5 . . ?
H53A C53 H53C 109.5 . . ?
H53B C53 H53C 109.5 . . ?
O9 C54 H54A 109.5 . . ?
O9 C54 H54B 109.5 . . ?
O9 C54 H54C 109.5 . . ?
H54A C54 H54B 109.5 . . ?
H54A C54 H54C 109.5 . . ?
H54B C54 H54C 109.5 . . ?
O10 C55 H55A 109.5 . . ?
O10 C55 H55B 109.5 . . ?
O10 C55 H55C 109.5 . . ?
H55A C55 H55B 109.5 . . ?
H55A C55 H55C 109.5 . . ?
H55B C55 H55C 109.5 . . ?

loop_
_geom_bond_atom_site_label_1
_geom_bond_atom_site_label_2
_geom_bond_distance
_geom_bond_site_symmetry_2
_geom_bond_publ_flag
S1 O1 1.5925(11) . ?
S1 O11 1.4313(12) . ?
S1 O12 1.4208(12) . ?
S1 C36 1.7525(16) . ?
O1 C1 1.4273(18) . ?
O2 H2 0.87(3) . ?
O2 C4 1.3688(19) . ?
O3 C8 1.376(2) . ?
O3 C48 1.413(2) . ?
O4 C11 1.378(2) . ?
O4 C49 1.409(2) . ?
O5 C15 1.3821(19) . ?
O5 C50 1.400(2) . ?
O6 C18 1.382(2) . ?
O6 C51 1.417(2) . ?
O7 C22 1.3808(19) . ?
O7 C52 1.421(2) . ?
O8 C25 1.3823(19) . ?
O8 C53 1.415(2) . ?
O9 C29 1.382(2) . ?
O9 C54 1.425(2) . ?
O10 C32 1.377(2) . ?
O10 C55 1.414(2) . ?
C1 C2 1.379(2) . ?
C1 C6 1.390(2) . ?
C2 H2A 0.9500 . ?
C2 C3 1.392(2) . ?
C3 C4 1.396(2) . ?
C3 C7 1.517(2) . ?
C4 C5 1.393(2) . ?
C5 H5 0.9500 . ?
C5 C6 1.389(2) . ?
C6 C35 1.518(2) . ?
C7 H7A 0.9900 . ?
C7 H7B 0.9900 . ?
C7 C13 1.513(2) . ?
C8 C9 1.389(2) . ?
C8 C13 1.399(2) . ?
C9 H9 0.9500 . ?
C9 C10 1.391(2) . ?
C10 C11 1.397(2) . ?
C10 C14 1.515(2) . ?
C11 C12 1.390(2) . ?
C12 H12 0.9500 . ?
C12 C13 1.385(2) . ?
C14 H14A 0.9900 . ?
C14 H14B 0.9900 . ?
C14 C20 1.519(2) . ?
C15 C16 1.387(2) . ?
C15 C20 1.394(2) . ?
C16 H16 0.9500 . ?
C16 C17 1.388(2) . ?
C17 C18 1.393(2) . ?
C17 C21 1.518(2) . ?
C18 C19 1.387(2) . ?
C19 H19 0.9500 . ?
C19 C20 1.385(2) . ?
C21 H21A 0.9900 . ?
C21 H21B 0.9900 . ?
C21 C27 1.508(2) . ?
C22 C23 1.387(2) . ?
C22 C27 1.396(2) . ?
C23 H23 0.9500 . ?
C23 C24 1.393(2) . ?
C24 C25 1.395(2) . ?
C24 C28 1.513(2) . ?
C25 C26 1.384(2) . ?
C26 H26 0.9500 . ?
C26 C27 1.396(2) . ?
C28 H28A 0.9900 . ?
C28 H28B 0.9900 . ?
C28 C34 1.518(2) . ?
C29 C30 1.389(2) . ?
C29 C34 1.391(2) . ?
C30 H30 0.9500 . ?
C30 C31 1.387(2) . ?
C31 C32 1.397(2) . ?
C31 C35 1.518(2) . ?
C32 C33 1.390(2) . ?
C33 H33 0.9500 . ?
C33 C34 1.396(2) . ?
C35 H35A 0.9900 . ?
C35 H35B 0.9900 . ?
C36 C37 1.384(2) . ?
C36 C41 1.385(2) . ?
C37 H37 0.9500 . ?
C37 C38 1.383(2) . ?
C38 H38 0.9500 . ?
C38 C39 1.393(2) . ?
C39 C40 1.399(2) . ?
C39 C42 1.488(2) . ?
C40 H40 0.9500 . ?
C40 C41 1.378(2) . ?
C41 H41 0.9500 . ?
C42 C43 1.389(3) . ?
C42 C47 1.388(2) . ?
C43 H43 0.9500 . ?
C43 C44 1.386(3) . ?
C44 H44 0.9500 . ?
C44 C45 1.378(3) . ?
C45 H45 0.9500 . ?
C45 C46 1.368(3) . ?
C46 H46 0.9500 . ?
C46 C47 1.393(3) . ?
C47 H47 0.9500 . ?
C48 H48A 0.9800 . ?
C48 H48B 0.9800 . ?
C48 H48C 0.9800 . ?
C49 H49A 0.9800 . ?
C49 H49B 0.9800 . ?
C49 H49C 0.9800 . ?
C50 H50A 0.9800 . ?
C50 H50B 0.9800 . ?
C50 H50C 0.9800 . ?
C51 H51A 0.9800 . ?
C51 H51B 0.9800 . ?
C51 H51C 0.9800 . ?
C52 H52A 0.9800 . ?
C52 H52B 0.9800 . ?
C52 H52C 0.9800 . ?
C53 H53A 0.9800 . ?
C53 H53B 0.9800 . ?
C53 H53C 0.9800 . ?
C54 H54A 0.9800 . ?
C54 H54B 0.9800 . ?
C54 H54C 0.9800 . ?
C55 H55A 0.9800 . ?
C55 H55B 0.9800 . ?
C55 H55C 0.9800 . ?

loop_
_geom_torsion_atom_site_label_1
_geom_torsion_atom_site_label_2
_geom_torsion_atom_site_label_3
_geom_torsion_atom_site_label_4
_geom_torsion
_geom_torsion_site_symmetry_1
_geom_torsion_site_symmetry_2
_geom_torsion_site_symmetry_3
_geom_torsion_site_symmetry_4
_geom_torsion_publ_flag
S1 O1 C1 C2 -86.06(14) . . . . ?
S1 O1 C1 C6 98.14(14) . . . . ?
S1 C36 C37 C38 175.07(13) . . . . ?
S1 C36 C41 C40 -175.81(14) . . . . ?
O1 S1 C36 C37 -101.20(14) . . . . ?
O1 S1 C36 C41 74.59(14) . . . . ?
O1 C1 C2 C3 -177.83(12) . . . . ?
O1 C1 C6 C5 178.01(13) . . . . ?
O1 C1 C6 C35 1.3(2) . . . . ?
O2 C4 C5 C6 179.50(14) . . . . ?
O3 C8 C9 C10 177.56(13) . . . . ?
O3 C8 C13 C7 3.2(2) . . . . ?
O3 C8 C13 C12 -178.56(13) . . . . ?
O4 C11 C12 C13 179.12(13) . . . . ?
O5 C15 C16 C17 -176.57(14) . . . . ?
O5 C15 C20 C14 -0.5(2) . . . . ?
O5 C15 C20 C19 176.10(13) . . . . ?
O6 C18 C19 C20 -178.34(15) . . . . ?
O7 C22 C23 C24 -179.98(14) . . . . ?
O7 C22 C27 C21 3.4(2) . . . . ?
O7 C22 C27 C26 -179.49(13) . . . . ?
O8 C25 C26 C27 179.55(14) . . . . ?
O9 C29 C30 C31 -179.42(15) . . . . ?
O9 C29 C34 C28 2.2(2) . . . . ?
O9 C29 C34 C33 -179.70(14) . . . . ?
O10 C32 C33 C34 -177.76(14) . . . . ?
O11 S1 O1 C1 -41.98(12) . . . . ?
O11 S1 C36 C37 14.93(16) . . . . ?
O11 S1 C36 C41 -169.28(13) . . . . ?
O12 S1 O1 C1 -170.82(10) . . . . ?
O12 S1 C36 C37 148.73(14) . . . . ?
O12 S1 C36 C41 -35.49(15) . . . . ?
C1 C2 C3 C4 0.3(2) . . . . ?
C1 C2 C3 C7 179.23(13) . . . . ?
C1 C6 C35 C31 80.62(18) . . . . ?
C2 C1 C6 C5 2.4(2) . . . . ?
C2 C1 C6 C35 -174.27(14) . . . . ?
C2 C3 C4 O2 -179.24(13) . . . . ?
C2 C3 C4 C5 1.2(2) . . . . ?
C2 C3 C7 C13 -81.71(18) . . . . ?
C3 C4 C5 C6 -1.0(2) . . . . ?
C3 C7 C13 C8 87.67(17) . . . . ?
C3 C7 C13 C12 -90.53(17) . . . . ?
C4 C3 C7 C13 97.17(17) . . . . ?
C4 C5 C6 C1 -0.8(2) . . . . ?
C4 C5 C6 C35 175.91(14) . . . . ?
C5 C6 C35 C31 -95.90(18) . . . . ?
C6 C1 C2 C3 -2.2(2) . . . . ?
C7 C3 C4 O2 1.9(2) . . . . ?
C7 C3 C4 C5 -177.68(14) . . . . ?
C8 C9 C10 C11 1.3(2) . . . . ?
C8 C9 C10 C14 179.76(13) . . . . ?
C9 C8 C13 C7 -177.92(13) . . . . ?
C9 C8 C13 C12 0.3(2) . . . . ?
C9 C10 C11 O4 179.96(13) . . . . ?
C9 C10 C11 C12 -0.5(2) . . . . ?
C9 C10 C14 C20 -90.08(17) . . . . ?
C10 C11 C12 C13 -0.4(2) . . . . ?
C10 C14 C20 C15 92.58(17) . . . . ?
C10 C14 C20 C19 -83.91(18) . . . . ?
C11 C10 C14 C20 88.34(17) . . . . ?
C11 C12 C13 C7 178.72(13) . . . . ?
C11 C12 C13 C8 0.5(2) . . . . ?
C13 C8 C9 C10 -1.2(2) . . . . ?
C14 C10 C11 O4 1.5(2) . . . . ?
C14 C10 C11 C12 -178.95(13) . . . . ?
C15 C16 C17 C18 0.4(2) . . . . ?
C15 C16 C17 C21 175.65(14) . . . . ?
C16 C15 C20 C14 179.72(14) . . . . ?
C16 C15 C20 C19 -3.7(2) . . . . ?
C16 C17 C18 O6 177.77(14) . . . . ?
C16 C17 C18 C19 -3.5(2) . . . . ?
C16 C17 C21 C27 -88.00(17) . . . . ?
C17 C18 C19 C20 3.0(2) . . . . ?
C17 C21 C27 C22 87.28(17) . . . . ?
C17 C21 C27 C26 -89.80(17) . . . . ?
C18 C17 C21 C27 87.05(18) . . . . ?
C18 C19 C20 C14 177.24(14) . . . . ?
C18 C19 C20 C15 0.6(2) . . . . ?
C20 C15 C16 C17 3.2(2) . . . . ?
C21 C17 C18 O6 2.6(2) . . . . ?
C21 C17 C18 C19 -178.66(14) . . . . ?
C22 C23 C24 C25 -0.8(2) . . . . ?
C22 C23 C24 C28 178.48(14) . . . . ?
C23 C22 C27 C21 -177.66(13) . . . . ?
C23 C22 C27 C26 -0.5(2) . . . . ?
C23 C24 C25 O8 -179.04(13) . . . . ?
C23 C24 C25 C26 -0.2(2) . . . . ?
C23 C24 C28 C34 -93.98(17) . . . . ?
C24 C25 C26 C27 0.8(2) . . . . ?
C24 C28 C34 C29 90.15(18) . . . . ?
C24 C28 C34 C33 -87.85(18) . . . . ?
C25 C24 C28 C34 85.25(17) . . . . ?
C25 C26 C27 C21 176.72(14) . . . . ?
C25 C26 C27 C22 -0.4(2) . . . . ?
C27 C22 C23 C24 1.1(2) . . . . ?
C28 C24 C25 O8 1.7(2) . . . . ?
C28 C24 C25 C26 -179.44(14) . . . . ?
C29 C30 C31 C32 -1.1(2) . . . . ?
C29 C30 C31 C35 176.46(14) . . . . ?
C30 C29 C34 C28 -179.87(14) . . . . ?
C30 C29 C34 C33 -1.8(2) . . . . ?
C30 C31 C32 O10 178.68(13) . . . . ?
C30 C31 C32 C33 -1.3(2) . . . . ?
C30 C31 C35 C6 -86.94(18) . . . . ?
C31 C32 C33 C34 2.2(2) . . . . ?
C32 C31 C35 C6 90.57(17) . . . . ?
C32 C33 C34 C28 177.43(14) . . . . ?
C32 C33 C34 C29 -0.6(2) . . . . ?
C34 C29 C30 C31 2.7(2) . . . . ?
C35 C31 C32 O10 1.1(2) . . . . ?
C35 C31 C32 C33 -178.92(14) . . . . ?
C36 S1 O1 C1 74.14(11) . . . . ?
C36 C37 C38 C39 0.5(3) . . . . ?
C37 C36 C41 C40 0.0(3) . . . . ?
C37 C38 C39 C40 0.2(2) . . . . ?
C37 C38 C39 C42 -178.89(15) . . . . ?
C38 C39 C40 C41 -0.8(3) . . . . ?
C38 C39 C42 C43 -140.31(18) . . . . ?
C38 C39 C42 C47 41.2(2) . . . . ?
C39 C40 C41 C36 0.7(3) . . . . ?
C39 C42 C43 C44 -177.66(18) . . . . ?
C39 C42 C47 C46 177.39(18) . . . . ?
C40 C39 C42 C43 40.6(2) . . . . ?
C40 C39 C42 C47 -137.88(18) . . . . ?
C41 C36 C37 C38 -0.6(2) . . . . ?
C42 C39 C40 C41 178.28(16) . . . . ?
C42 C43 C44 C45 0.3(3) . . . . ?
C43 C42 C47 C46 -1.1(3) . . . . ?
C43 C44 C45 C46 -1.3(4) . . . . ?
C44 C45 C46 C47 1.0(4) . . . . ?
C45 C46 C47 C42 0.2(3) . . . . ?
C47 C42 C43 C44 0.9(3) . . . . ?
C48 O3 C8 C9 -2.7(2) . . . . ?
C48 O3 C8 C13 176.14(17) . . . . ?
C49 O4 C11 C10 -166.15(16) . . . . ?
C49 O4 C11 C12 14.3(2) . . . . ?
C50 O5 C15 C16 22.2(2) . . . . ?
C50 O5 C15 C20 -157.56(18) . . . . ?
C51 O6 C18 C17 -150.22(16) . . . . ?
C51 O6 C18 C19 31.1(2) . . . . ?
C52 O7 C22 C23 5.8(2) . . . . ?
C52 O7 C22 C27 -175.30(14) . . . . ?
C53 O8 C25 C24 -169.50(16) . . . . ?
C53 O8 C25 C26 11.7(2) . . . . ?
C54 O9 C29 C30 53.5(2) . . . . ?
C54 O9 C29 C34 -128.64(17) . . . . ?
C55 O10 C32 C31 -171.77(15) . . . . ?
C55 O10 C32 C33 8.2(2) . . . . ?
